data_4329383
loop_
_publ_author_name
'Lang Zhao'
'Shufang Xue'
'Jinkui Tang'

_publ_section_title
;
 A Dodecanuclear Dysprosium Wheel Assembled by Six Vertex-Sharing Dy3
 Triangles Exhibiting Slow Magnetic Relaxation
;
_journal_name_full 'Inorganic Chemistry'
_journal_page_first 5994
_journal_page_last 5996
_journal_paper_doi 10.1021/ic3005807
_journal_volume 51
_journal_year 2012
_chemical_formula_sum 'C252 H292 Cl4 Ho24 N36 O124'
_chemical_formula_weight 9909.33
_chemical_name_systematic
; 
 ? 
;
_space_group_IT_number 12
_symmetry_cell_setting monoclinic
_symmetry_space_group_name_Hall '-C 2y'
_symmetry_space_group_name_H-M 'C 1 2/m 1'
_atom_sites_solution_hydrogens geom
_atom_sites_solution_primary direct
_atom_sites_solution_secondary difmap
_audit_creation_method SHELXL-97
_cell_angle_alpha 90.00
_cell_angle_beta 105.326(2)
_cell_angle_gamma 90.00
_cell_formula_units_Z 2
_cell_length_a 31.392(3)
_cell_length_b 22.734(2)
_cell_length_c 25.482(2)
_cell_measurement_reflns_used 9863
_cell_measurement_temperature 191(2)
_cell_measurement_theta_max 26.03
_cell_measurement_theta_min 2.21
_cell_volume 17539(3)
_computing_structure_refinement 'SHELXL-97 (Sheldrick, 1997)'
_computing_structure_solution 'SHELXS-97 (Sheldrick, 1990)'
_diffrn_ambient_temperature 191(2)
_diffrn_measured_fraction_theta_full 0.988
_diffrn_measured_fraction_theta_max 0.988
_diffrn_radiation_monochromator graphite
_diffrn_radiation_source 'fine-focus sealed tube'
_diffrn_radiation_type MoK\a
_diffrn_radiation_wavelength 0.71073
_diffrn_reflns_av_R_equivalents 0.1083
_diffrn_reflns_av_sigmaI/netI 0.1182
_diffrn_reflns_limit_h_max 38
_diffrn_reflns_limit_h_min -38
_diffrn_reflns_limit_k_max 28
_diffrn_reflns_limit_k_min -27
_diffrn_reflns_limit_l_max 30
_diffrn_reflns_limit_l_min -31
_diffrn_reflns_number 67150
_diffrn_reflns_theta_full 26.12
_diffrn_reflns_theta_max 26.12
_diffrn_reflns_theta_min 0.83
_exptl_absorpt_coefficient_mu 5.457
_exptl_absorpt_correction_T_max 0.4237
_exptl_absorpt_correction_T_min 0.3424
_exptl_absorpt_correction_type multi-scan
_exptl_crystal_density_diffrn 1.876
_exptl_crystal_F_000 9448
_exptl_crystal_size_max 0.25
_exptl_crystal_size_mid 0.21
_exptl_crystal_size_min 0.19
_refine_diff_density_max 3.629
_refine_diff_density_min -2.345
_refine_diff_density_rms 0.404
_refine_ls_extinction_method none
_refine_ls_goodness_of_fit_ref 1.020
_refine_ls_hydrogen_treatment constr
_refine_ls_matrix_type full
_refine_ls_number_parameters 993
_refine_ls_number_reflns 17712
_refine_ls_number_restraints 377
_refine_ls_restrained_S_all 1.014
_refine_ls_R_factor_all 0.1550
_refine_ls_R_factor_gt 0.0815
_refine_ls_shift/su_max 0.049
_refine_ls_shift/su_mean 0.003
_refine_ls_structure_factor_coef Fsqd
_refine_ls_weighting_details 'calc w=1/[\s^2^(Fo^2^)+(0.1654P)^2^+148.1399P] where P=(Fo^2^+2Fc^2^)/3'
_refine_ls_weighting_scheme calc
_refine_ls_wR_factor_gt 0.2348
_refine_ls_wR_factor_ref 0.3017
_reflns_number_gt 9609
_reflns_number_total 17712
_reflns_threshold_expression >2sigma(I)
_cod_data_source_file ic3005807_si_002_2.cif
_cod_data_source_block Ho12
_cod_database_code 4329383

loop_
_symmetry_equiv_pos_as_xyz
'x, y, z'
'-x, y, -z'
'x+1/2, y+1/2, z'
'-x+1/2, y+1/2, -z'
'-x, -y, -z'
'x, -y, z'
'-x+1/2, -y+1/2, -z'
'x+1/2, -y+1/2, z'

loop_
_atom_site_label
_atom_site_type_symbol
_atom_site_fract_x
_atom_site_fract_y
_atom_site_fract_z
_atom_site_U_iso_or_equiv
_atom_site_adp_type
_atom_site_occupancy
_atom_site_symmetry_multiplicity
_atom_site_calc_flag
_atom_site_refinement_flags
Ho1 Ho 0.40267(2) 0.08138(3) 1.02161(3) 0.0450(2) Uani 1 1 d .
Ho2 Ho 0.5000 0.16887(4) 1.0000 0.0457(3) Uani 1 2 d S
Ho3 Ho 0.40251(3) 0.14307(3) 0.88504(4) 0.0535(3) Uani 1 1 d .
Ho4 Ho 0.44321(5) 0.0000 1.15203(5) 0.0611(4) Uani 1 2 d S
Ho5 Ho 0.50393(3) 0.41617(4) 0.37302(4) 0.0601(3) Uani 1 1 d .
Ho6 Ho 0.5000 0.33318(5) 0.5000 0.0640(4) Uani 1 2 d S
Ho7 Ho 0.39759(3) 0.36181(5) 0.39195(4) 0.0725(3) Uani 1 1 d D
Ho8 Ho 0.60866(5) 0.5000 0.39540(7) 0.0860(5) Uani 1 2 d S
Cl1 Cl 0.2426(2) 0.1783(3) 0.2690(3) 0.0969(19) Uani 1 1 d .
N1 N 0.3218(6) 0.1478(9) 0.8399(9) 0.086(5) Uani 1 1 d .
N2 N 0.3844(7) 0.1327(9) 0.7836(7) 0.093(6) Uani 1 1 d .
N3 N 0.3889(6) 0.2411(8) 0.8405(8) 0.084(5) Uani 1 1 d .
N4 N 0.4231(7) 0.0646(9) 1.2229(8) 0.088(5) Uani 1 1 d U
N5 N 0.4983(15) 0.0000 1.2391(13) 0.132(13) Uani 1 2 d S
N6 N 0.3564(7) 0.3362(8) 0.3002(8) 0.085(5) Uani 1 1 d .
N7 N 0.3181(5) 0.3895(14) 0.3729(12) 0.154(12) Uani 1 1 d D
N8 N 0.3496(8) 0.2796(11) 0.4004(12) 0.151(10) Uani 1 1 d DU
N9 N 0.6545(10) 0.5653(15) 0.3521(17) 0.163(10) Uani 1 1 d DU
N10 N 0.6933(16) 0.5000 0.448(2) 0.164(16) Uani 1 2 d SU
O1 O 0.3638(3) 0.1367(5) 0.9493(5) 0.055(3) Uani 1 1 d .
O2 O 0.3782(4) 0.1803(5) 1.0444(6) 0.060(3) Uani 1 1 d .
O3 O 0.4376(4) 0.2151(5) 0.9485(6) 0.067(4) Uani 1 1 d .
O4 O 0.4738(4) 0.2573(5) 1.0434(6) 0.070(4) Uani 1 1 d .
O5 O 0.3887(4) 0.0638(5) 1.1051(6) 0.071(4) Uani 1 1 d .
O6 O 0.3209(4) 0.0731(5) 1.0230(8) 0.085(5) Uani 1 1 d .
O7 O 0.4692(4) 0.1283(4) 1.0689(5) 0.052(3) Uani 1 1 d .
O8 O 0.4853(5) 0.0810(6) 1.1474(5) 0.073(4) Uani 1 1 d .
O9 O 0.4691(4) 0.1462(5) 0.8686(5) 0.064(3) Uani 1 1 d .
O10 O 0.3968(6) 0.0487(8) 0.8664(8) 0.112(5) Uani 1 1 d U
O11 O 0.4607(7) 0.0000 0.9170(9) 0.088(6) Uani 1 2 d SU
O12 O 0.4477(3) 0.0997(4) 0.9644(4) 0.044(3) Uani 1 1 d .
H12 H 0.4615 0.0626 0.9557 0.052 Uiso 1 1 calc .
O13 O 0.4450(5) 0.0000 1.0608(6) 0.046(4) Uani 1 2 d S
O14 O 0.3784(4) 0.0000 0.9711(8) 0.063(5) Uani 1 2 d S
O15 O 0.4478(4) 0.3491(5) 0.3418(5) 0.067(3) Uani 1 1 d .
O16 O 0.5260(5) 0.3196(6) 0.3385(6) 0.077(4) Uani 1 1 d .
O17 O 0.4412(6) 0.2909(6) 0.4385(6) 0.105(6) Uani 1 1 d .
O18 O 0.5188(7) 0.2421(7) 0.4526(6) 0.100(5) Uani 1 1 d .
O19 O 0.5625(5) 0.5622(7) 0.3357(6) 0.092(5) Uani 1 1 d .
O20 O 0.4858(7) 0.5755(6) 0.2704(6) 0.094(5) Uani 1 1 d .
O21 O 0.5475(4) 0.3688(5) 0.4513(5) 0.061(3) Uani 1 1 d .
O22 O 0.6089(7) 0.3784(13) 0.5235(9) 0.174(12) Uani 1 1 d .
O23 O 0.6092(7) 0.5843(14) 0.4466(10) 0.180(13) Uani 1 1 d .
O24 O 0.4573(7) 0.5000 0.3525(8) 0.076(5) Uani 1 2 d S
O25 O 0.3959(5) 0.4521(7) 0.3537(8) 0.104(5) Uani 1 1 d .
O26 O 0.5388(5) 0.5000 0.4147(7) 0.058(4) Uani 1 2 d S
O27 O 0.4661(3) 0.4046(5) 0.4395(5) 0.055(3) Uani 1 1 d .
H27 H 0.4623 0.4424 0.4578 0.066 Uiso 1 1 calc .
O28 O 0.2760(13) 0.1466(14) 0.3003(14) 0.252(18) Uani 1 1 d .
O29 O 0.2536(12) 0.2209(14) 0.2442(13) 0.251(19) Uani 1 1 d .
O30 O 0.2198(8) 0.2021(11) 0.3043(10) 0.162(9) Uani 1 1 d .
O31 O 0.2146(8) 0.1411(10) 0.2332(11) 0.165(10) Uani 1 1 d .
O1W O 0.1799(19) 0.0000 0.142(3) 0.126(13) Uani 0.50 2 d SPU
O1W' O 0.1653(19) 0.0000 0.091(3) 0.126(13) Uani 0.50 2 d SPU
O2W O 0.3301(6) 0.3723(9) 0.1301(6) 0.114(6) Uani 1 1 d .
O3W O 0.5657(12) 0.5000 0.5218(14) 0.156(12) Uani 1 2 d S
O4W O 0.3629(19) 0.0000 0.3268(12) 0.24(3) Uani 1 2 d S
C1 C 0.3381(6) 0.1814(10) 0.9527(10) 0.079(5) Uani 1 1 d U
C2 C 0.3460(6) 0.2069(7) 1.0051(10) 0.068(5) Uani 1 1 d U
C3 C 0.3210(7) 0.2553(9) 1.0130(11) 0.084(6) Uani 1 1 d U
H3 H 0.3268 0.2729 1.0480 0.101 Uiso 1 1 calc R
C4 C 0.2887(9) 0.2774(12) 0.9714(13) 0.106(8) Uani 1 1 d U
H4 H 0.2713 0.3097 0.9773 0.127 Uiso 1 1 calc R
C5 C 0.2817(8) 0.2534(12) 0.9228(13) 0.103(8) Uani 1 1 d U
H5 H 0.2593 0.2701 0.8942 0.123 Uiso 1 1 calc R
C6 C 0.3057(6) 0.2036(10) 0.9100(11) 0.080(6) Uani 1 1 d U
C7 C 0.3892(7) 0.2052(7) 1.0987(8) 0.069(6) Uani 1 1 d .
H7A H 0.3967 0.2468 1.0969 0.104 Uiso 1 1 calc R
H7B H 0.4145 0.1841 1.1218 0.104 Uiso 1 1 calc R
H7C H 0.3638 0.2014 1.1140 0.104 Uiso 1 1 calc R
C8 C 0.2964(7) 0.1813(12) 0.8583(11) 0.091(7) Uani 1 1 d U
H8 H 0.2688 0.1916 0.8341 0.110 Uiso 1 1 calc R
C9 C 0.3044(8) 0.1283(14) 0.7859(11) 0.117(10) Uani 1 1 d U
H9A H 0.2899 0.1617 0.7632 0.140 Uiso 1 1 calc R
H9B H 0.2817 0.0979 0.7852 0.140 Uiso 1 1 calc R
C10 C 0.3406(8) 0.1027(13) 0.7617(11) 0.116(9) Uani 1 1 d U
H10A H 0.3439 0.0601 0.7701 0.139 Uiso 1 1 calc R
H10B H 0.3313 0.1070 0.7216 0.139 Uiso 1 1 calc R
C11 C 0.3951(13) 0.1919(16) 0.7627(16) 0.156(13) Uani 1 1 d U
H11A H 0.4272 0.1993 0.7764 0.187 Uiso 1 1 calc R
H11B H 0.3878 0.1908 0.7225 0.187 Uiso 1 1 calc R
C12 C 0.3711(13) 0.2401(14) 0.7796(13) 0.153(13) Uani 1 1 d U
H12A H 0.3389 0.2326 0.7689 0.183 Uiso 1 1 calc R
H12B H 0.3770 0.2778 0.7633 0.183 Uiso 1 1 calc R
C13 C 0.3820(8) 0.2880(10) 0.8624(12) 0.095(8) Uani 1 1 d U
H13 H 0.3649 0.3169 0.8391 0.114 Uiso 1 1 calc R
C14 C 0.3972(7) 0.3031(9) 0.9193(12) 0.087(6) Uani 1 1 d U
C15 C 0.3850(9) 0.3592(9) 0.9299(14) 0.112(8) Uani 1 1 d U
H15 H 0.3668 0.3833 0.9025 0.135 Uiso 1 1 calc R
C16 C 0.4014(9) 0.3785(10) 0.9840(15) 0.114(8) Uani 1 1 d U
H16 H 0.3906 0.4146 0.9943 0.137 Uiso 1 1 calc R
C17 C 0.4327(8) 0.3473(9) 1.0234(12) 0.099(7) Uani 1 1 d U
H17 H 0.4458 0.3630 1.0586 0.119 Uiso 1 1 calc R
C18 C 0.4431(6) 0.2939(7) 1.0083(11) 0.072(5) Uani 1 1 d U
C19 C 0.4247(6) 0.2687(8) 0.9582(11) 0.076(6) Uani 1 1 d U
C20 C 0.4914(7) 0.2772(9) 1.0976(10) 0.090(7) Uani 1 1 d .
H20A H 0.5157 0.3047 1.0988 0.135 Uiso 1 1 calc R
H20B H 0.5025 0.2435 1.1213 0.135 Uiso 1 1 calc R
H20C H 0.4683 0.2972 1.1101 0.135 Uiso 1 1 calc R
C21 C 0.3508(4) 0.0777(5) 1.1169(7) 0.091(7) Uani 1 1 d GU
C22 C 0.3473(5) 0.0883(6) 1.1693(6) 0.104(8) Uani 1 1 d GU
C23 C 0.3066(6) 0.1029(7) 1.1777(7) 0.136(10) Uani 1 1 d GU
H23 H 0.3042 0.1101 1.2135 0.163 Uiso 1 1 calc R
C24 C 0.2695(5) 0.1069(7) 1.1337(9) 0.142(10) Uani 1 1 d GU
H24 H 0.2417 0.1169 1.1395 0.170 Uiso 1 1 calc R
C25 C 0.2730(5) 0.0963(7) 1.0813(8) 0.122(9) Uani 1 1 d GU
H25 H 0.2477 0.0990 1.0512 0.146 Uiso 1 1 calc R
C26 C 0.3137(5) 0.0817(6) 1.0729(6) 0.094(7) Uani 1 1 d GU
C27 C 0.2839(8) 0.0767(9) 0.9780(14) 0.115(11) Uani 1 1 d .
H27A H 0.2620 0.0471 0.9816 0.173 Uiso 1 1 calc R
H27B H 0.2928 0.0693 0.9446 0.173 Uiso 1 1 calc R
H27C H 0.2708 0.1160 0.9765 0.173 Uiso 1 1 calc R
C28 C 0.3867(12) 0.0833(11) 1.2149(14) 0.121(10) Uani 1 1 d U
H28 H 0.3818 0.0997 1.2472 0.145 Uiso 1 1 calc R
C29 C 0.4547(10) 0.0694(11) 1.2734(10) 0.104(8) Uani 1 1 d U
H29A H 0.4460 0.0441 1.3004 0.124 Uiso 1 1 calc R
H29B H 0.4558 0.1106 1.2864 0.124 Uiso 1 1 calc R
C30 C 0.4991(13) 0.0518(16) 1.2694(11) 0.143(12) Uani 1 1 d U
H30A H 0.5118 0.0840 1.2521 0.171 Uiso 1 1 calc R
H30B H 0.5186 0.0458 1.3064 0.171 Uiso 1 1 calc R
C31 C 0.4959(6) 0.1162(9) 1.1185(9) 0.063(6) Uani 1 1 d .
C32 C 0.4179(9) 0.0000 0.8753(13) 0.079(5) Uani 1 2 d S
C33 C 0.4506(8) 0.3059(8) 0.3068(8) 0.069(5) Uani 1 1 d U
C34 C 0.4926(9) 0.2897(9) 0.3043(9) 0.085(6) Uani 1 1 d U
C35 C 0.4980(10) 0.2451(10) 0.2697(10) 0.102(7) Uani 1 1 d U
H35 H 0.5269 0.2341 0.2685 0.122 Uiso 1 1 calc R
C36 C 0.4620(12) 0.2162(10) 0.2369(10) 0.114(9) Uani 1 1 d U
H36 H 0.4662 0.1839 0.2152 0.137 Uiso 1 1 calc R
C37 C 0.4179(12) 0.2354(10) 0.2358(10) 0.118(8) Uani 1 1 d U
H37 H 0.3934 0.2177 0.2108 0.141 Uiso 1 1 calc R
C38 C 0.4105(10) 0.2807(10) 0.2720(10) 0.090(6) Uani 1 1 d U
C39 C 0.5705(10) 0.3022(12) 0.3390(11) 0.120(11) Uani 1 1 d .
H39A H 0.5732 0.2593 0.3421 0.180 Uiso 1 1 calc R
H39B H 0.5915 0.3205 0.3702 0.180 Uiso 1 1 calc R
H39C H 0.5770 0.3151 0.3052 0.180 Uiso 1 1 calc R
C40 C 0.3693(9) 0.3001(12) 0.2709(11) 0.098(8) Uani 1 1 d U
H40 H 0.3463 0.2833 0.2430 0.118 Uiso 1 1 calc R
C41 C 0.3085(10) 0.3471(15) 0.2814(11) 0.127(10) Uani 1 1 d DU
H41A H 0.2993 0.3597 0.2428 0.152 Uiso 1 1 calc R
H41B H 0.2910 0.3124 0.2867 0.152 Uiso 1 1 calc R
C42 C 0.3059(8) 0.3917(15) 0.3159(13) 0.154(13) Uani 1 1 d DU
H42A H 0.2746 0.4044 0.3054 0.185 Uiso 1 1 calc R
H42B H 0.3230 0.4245 0.3061 0.185 Uiso 1 1 calc R
C43 C 0.2966(12) 0.3490(16) 0.4028(18) 0.193(15) Uani 1 1 d DU
H43A H 0.3057 0.3607 0.4416 0.232 Uiso 1 1 calc R
H43B H 0.2644 0.3558 0.3899 0.232 Uiso 1 1 calc R
C44 C 0.3034(11) 0.2905(17) 0.401(2) 0.189(13) Uani 1 1 d DU
H44A H 0.2834 0.2740 0.3671 0.227 Uiso 1 1 calc R
H44B H 0.2971 0.2709 0.4323 0.227 Uiso 1 1 calc R
C45 C 0.3651(11) 0.2276(16) 0.4014(18) 0.171(14) Uani 1 1 d DU
H45 H 0.3423 0.1998 0.4004 0.205 Uiso 1 1 calc R
C46 C 0.4039(7) 0.1983(9) 0.4034(8) 0.137(9) Uani 1 1 d GDU
C47 C 0.4076(8) 0.1394(8) 0.3907(7) 0.171(13) Uani 1 1 d GU
H47 H 0.3818 0.1163 0.3773 0.206 Uiso 1 1 calc R
C48 C 0.4491(9) 0.1143(6) 0.3974(7) 0.177(13) Uani 1 1 d GU
H48 H 0.4517 0.0740 0.3887 0.213 Uiso 1 1 calc R
C49 C 0.4869(8) 0.1481(9) 0.4169(7) 0.156(11) Uani 1 1 d GU
H49 H 0.5152 0.1309 0.4215 0.188 Uiso 1 1 calc R
C50 C 0.4832(8) 0.2070(8) 0.4297(7) 0.133(10) Uani 1 1 d GU
C51 C 0.4417(9) 0.2321(6) 0.4229(7) 0.134(10) Uani 1 1 d GU
C52 C 0.5622(12) 0.2172(12) 0.4551(14) 0.147(14) Uani 1 1 d .
H52A H 0.5624 0.1753 0.4644 0.221 Uiso 1 1 calc R
H52B H 0.5848 0.2379 0.4829 0.221 Uiso 1 1 calc R
H52C H 0.5685 0.2216 0.4196 0.221 Uiso 1 1 calc R
C53 C 0.5631(14) 0.5712(12) 0.2851(15) 0.122(10) Uani 1 1 d U
C54 C 0.6034(13) 0.5758(12) 0.2685(13) 0.119(8) Uani 1 1 d U
C55 C 0.5962(15) 0.5863(12) 0.2127(14) 0.133(10) Uani 1 1 d U
H55 H 0.6213 0.5929 0.1992 0.159 Uiso 1 1 calc R
C56 C 0.5574(16) 0.5877(13) 0.1778(14) 0.141(11) Uani 1 1 d U
H56 H 0.5553 0.5917 0.1401 0.169 Uiso 1 1 calc R
C57 C 0.5207(14) 0.5835(10) 0.1944(12) 0.136(10) Uani 1 1 d U
H57 H 0.4924 0.5846 0.1691 0.163 Uiso 1 1 calc R
C58 C 0.5252(14) 0.5774(9) 0.2504(12) 0.112(9) Uani 1 1 d U
C59 C 0.4433(10) 0.5784(10) 0.2364(11) 0.118(11) Uani 1 1 d .
H59A H 0.4360 0.6194 0.2258 0.177 Uiso 1 1 calc R
H59B H 0.4224 0.5633 0.2557 0.177 Uiso 1 1 calc R
H59C H 0.4414 0.5546 0.2039 0.177 Uiso 1 1 calc R
C60 C 0.6402(15) 0.5832(18) 0.3034(19) 0.150(13) Uani 1 1 d U
H60 H 0.6607 0.6062 0.2908 0.180 Uiso 1 1 calc R
C61 C 0.6994(14) 0.568(2) 0.3879(18) 0.216(15) Uani 1 1 d DU
H61A H 0.7187 0.5462 0.3692 0.259 Uiso 1 1 calc R
H61B H 0.7089 0.6092 0.3904 0.259 Uiso 1 1 calc R
C62 C 0.7082(18) 0.547(2) 0.439(2) 0.223(17) Uani 1 1 d DU
H62A H 0.7407 0.5440 0.4527 0.268 Uiso 1 1 calc .
H62B H 0.6982 0.5766 0.4611 0.268 Uiso 1 1 calc .
C63 C 0.5887(10) 0.3845(14) 0.4743(12) 0.105(9) Uani 1 1 d .
C64 C 0.4149(11) 0.5000 0.3540(10) 0.063(7) Uani 1 2 d S

loop_
_atom_site_aniso_label
_atom_site_aniso_U_11
_atom_site_aniso_U_22
_atom_site_aniso_U_33
_atom_site_aniso_U_23
_atom_site_aniso_U_13
_atom_site_aniso_U_12
Ho1 0.0380(4) 0.0365(4) 0.0646(6) -0.0009(3) 0.0210(4) 0.0019(3)
Ho2 0.0410(6) 0.0296(5) 0.0691(8) 0.000 0.0192(5) 0.000
Ho3 0.0443(5) 0.0509(4) 0.0629(6) 0.0167(4) 0.0100(4) 0.0087(3)
Ho4 0.0803(9) 0.0580(7) 0.0540(8) 0.000 0.0335(7) 0.000
Ho5 0.0768(6) 0.0616(5) 0.0463(5) -0.0051(4) 0.0243(5) -0.0036(4)
Ho6 0.0885(10) 0.0580(7) 0.0440(7) 0.000 0.0148(7) 0.000
Ho7 0.0684(6) 0.0815(7) 0.0652(7) -0.0167(5) 0.0134(5) -0.0207(5)
Ho8 0.0665(9) 0.1287(13) 0.0728(10) 0.000 0.0357(8) 0.000
Cl1 0.100(5) 0.061(3) 0.132(6) -0.009(4) 0.036(4) -0.001(3)
N1 0.060(11) 0.105(14) 0.090(15) 0.018(12) 0.012(11) -0.005(10)
N2 0.122(17) 0.098(14) 0.058(11) 0.017(10) 0.022(11) 0.004(12)
N3 0.088(13) 0.073(12) 0.088(14) 0.039(10) 0.020(11) 0.005(10)
N4 0.095(7) 0.086(7) 0.088(7) 0.000(5) 0.031(5) 0.000(5)
N5 0.21(4) 0.14(3) 0.051(19) 0.000 0.03(2) 0.000
N6 0.100(15) 0.082(12) 0.071(13) -0.015(10) 0.017(11) -0.013(11)
N7 0.077(16) 0.24(3) 0.16(3) -0.10(2) 0.048(17) -0.042(18)
N8 0.097(16) 0.21(3) 0.135(19) 0.00(2) 0.015(15) -0.033(18)
N9 0.102(18) 0.19(2) 0.22(3) 0.00(2) 0.079(18) 0.017(17)
N10 0.164(17) 0.165(17) 0.165(17) 0.000 0.046(6) 0.000
O1 0.032(6) 0.066(7) 0.074(9) 0.006(6) 0.025(6) 0.010(5)
O2 0.052(7) 0.045(6) 0.093(10) 0.004(6) 0.035(7) 0.006(5)
O3 0.059(7) 0.036(6) 0.111(11) 0.008(6) 0.032(7) 0.002(5)
O4 0.062(8) 0.049(7) 0.103(11) -0.023(7) 0.029(8) 0.002(6)
O5 0.083(9) 0.045(6) 0.105(11) -0.002(7) 0.059(8) 0.003(6)
O6 0.040(7) 0.056(7) 0.164(16) 0.027(9) 0.036(9) 0.012(6)
O7 0.052(7) 0.043(6) 0.073(9) -0.017(6) 0.034(7) -0.006(5)
O8 0.087(10) 0.088(9) 0.046(8) -0.009(7) 0.023(7) -0.032(8)
O9 0.057(8) 0.062(7) 0.081(9) 0.020(7) 0.031(7) 0.010(6)
O10 0.119(7) 0.101(7) 0.109(7) 0.002(5) 0.017(5) 0.001(5)
O11 0.083(9) 0.085(9) 0.101(10) 0.000 0.033(8) 0.000
O12 0.040(6) 0.034(5) 0.062(7) 0.001(5) 0.022(5) 0.004(4)
O13 0.062(10) 0.038(7) 0.046(9) 0.000 0.024(8) 0.000
O14 0.020(7) 0.047(9) 0.116(15) 0.000 0.005(8) 0.000
O15 0.084(9) 0.068(8) 0.051(8) -0.013(6) 0.021(7) -0.007(7)
O16 0.104(11) 0.070(8) 0.066(9) -0.018(7) 0.039(8) -0.001(8)
O17 0.157(16) 0.071(9) 0.063(10) 0.022(8) -0.011(10) -0.034(10)
O18 0.165(17) 0.063(9) 0.078(11) -0.001(8) 0.044(11) 0.007(10)
O19 0.123(13) 0.091(10) 0.083(11) 0.024(9) 0.067(10) 0.004(9)
O20 0.171(17) 0.061(8) 0.041(8) 0.010(6) 0.016(10) 0.006(9)
O21 0.062(8) 0.067(8) 0.054(8) -0.002(6) 0.015(7) 0.021(6)
O22 0.115(16) 0.33(3) 0.099(15) 0.125(19) 0.059(13) 0.096(19)
O23 0.098(15) 0.32(4) 0.135(19) -0.11(2) 0.047(14) -0.083(18)
O24 0.067(13) 0.098(14) 0.055(12) 0.000 -0.001(10) 0.000
O25 0.080(10) 0.070(9) 0.140(15) -0.006(10) -0.009(10) -0.011(8)
O26 0.054(10) 0.068(10) 0.056(11) 0.000 0.020(8) 0.000
O27 0.034(6) 0.072(7) 0.058(8) -0.001(6) 0.010(5) -0.002(5)
O28 0.28(4) 0.18(3) 0.23(3) -0.03(2) -0.05(3) 0.09(3)
O29 0.32(4) 0.17(3) 0.22(3) 0.06(2) 0.01(3) -0.14(3)
O30 0.19(2) 0.17(2) 0.15(2) -0.045(16) 0.092(18) 0.031(17)
O31 0.16(2) 0.16(2) 0.19(2) -0.070(19) 0.085(19) -0.078(17)
O1W 0.127(13) 0.124(13) 0.127(14) 0.000 0.033(5) 0.000
O1W' 0.127(13) 0.124(13) 0.127(14) 0.000 0.033(5) 0.000
O2W 0.115(14) 0.168(17) 0.044(9) -0.016(10) -0.005(9) 0.039(12)
O3W 0.20(3) 0.12(2) 0.17(3) 0.000 0.09(3) 0.000
O4W 0.60(8) 0.032(11) 0.11(2) 0.000 0.15(4) 0.000
C1 0.052(9) 0.090(11) 0.091(13) 0.024(12) 0.014(9) 0.023(10)
C2 0.058(10) 0.043(9) 0.112(15) 0.027(10) 0.041(11) 0.016(8)
C3 0.081(13) 0.062(11) 0.121(17) 0.027(11) 0.047(12) 0.026(10)
C4 0.102(16) 0.094(15) 0.13(2) 0.052(15) 0.054(16) 0.045(13)
C5 0.064(13) 0.105(16) 0.15(2) 0.049(16) 0.040(15) 0.026(12)
C6 0.049(10) 0.097(13) 0.098(14) 0.038(12) 0.026(11) 0.028(9)
C7 0.097(15) 0.042(9) 0.087(15) -0.022(9) 0.056(12) -0.007(9)
C8 0.058(13) 0.120(18) 0.095(17) 0.049(15) 0.018(13) 0.029(12)
C9 0.062(14) 0.18(3) 0.090(18) 0.046(18) -0.006(13) -0.046(16)
C10 0.084(17) 0.15(2) 0.088(18) 0.029(17) -0.022(14) -0.040(16)
C11 0.17(3) 0.15(3) 0.15(3) 0.08(3) 0.06(2) -0.01(2)
C12 0.20(3) 0.11(2) 0.13(2) 0.08(2) 0.03(2) -0.03(2)
C13 0.095(16) 0.056(12) 0.13(2) 0.053(14) 0.026(15) 0.028(11)
C14 0.060(11) 0.069(11) 0.131(17) 0.035(12) 0.022(12) 0.025(9)
C15 0.106(17) 0.046(11) 0.18(2) 0.027(14) 0.020(17) 0.022(11)
C16 0.090(16) 0.053(12) 0.21(2) -0.007(15) 0.057(17) 0.015(11)
C17 0.092(15) 0.054(10) 0.16(2) 0.001(12) 0.050(14) 0.031(10)
C18 0.054(10) 0.030(8) 0.137(17) -0.001(10) 0.036(11) 0.002(7)
C19 0.058(11) 0.044(9) 0.136(18) 0.008(11) 0.043(12) 0.013(8)
C20 0.084(16) 0.068(13) 0.12(2) -0.033(14) 0.037(15) -0.008(11)
C21 0.119(15) 0.033(8) 0.16(2) 0.025(11) 0.114(15) 0.018(10)
C22 0.159(18) 0.029(8) 0.18(2) 0.008(11) 0.147(16) 0.020(11)
C23 0.16(2) 0.085(14) 0.22(3) 0.035(17) 0.150(19) 0.040(15)
C24 0.140(19) 0.106(16) 0.24(3) 0.066(18) 0.153(19) 0.034(15)
C25 0.102(16) 0.080(13) 0.22(2) 0.053(16) 0.108(17) 0.034(12)
C26 0.074(13) 0.051(10) 0.19(2) 0.033(13) 0.090(14) 0.020(9)
C27 0.067(16) 0.061(13) 0.23(4) 0.038(17) 0.06(2) 0.018(11)
C28 0.18(3) 0.069(14) 0.16(3) -0.001(16) 0.13(2) -0.013(17)
C29 0.15(2) 0.086(15) 0.064(15) -0.015(12) 0.011(17) -0.026(17)
C30 0.18(3) 0.17(3) 0.055(16) 0.040(17) -0.003(19) -0.04(2)
C31 0.040(10) 0.090(14) 0.066(14) -0.053(12) 0.022(10) -0.028(10)
C32 0.052(9) 0.090(11) 0.091(13) 0.024(12) 0.014(9) 0.023(10)
C33 0.107(15) 0.046(9) 0.059(12) -0.008(8) 0.030(11) -0.009(10)
C34 0.139(18) 0.060(11) 0.066(13) -0.005(10) 0.043(13) 0.012(12)
C35 0.16(2) 0.079(13) 0.070(14) -0.023(11) 0.036(14) 0.019(14)
C36 0.20(2) 0.059(12) 0.074(15) -0.025(11) 0.028(17) 0.002(15)
C37 0.22(2) 0.066(13) 0.068(14) -0.022(11) 0.038(17) -0.016(16)
C38 0.141(17) 0.068(12) 0.073(13) -0.008(10) 0.052(13) -0.016(12)
C39 0.16(3) 0.13(2) 0.10(2) 0.011(17) 0.072(19) 0.07(2)
C40 0.102(18) 0.097(17) 0.095(17) 0.001(14) 0.023(15) -0.046(15)
C41 0.11(2) 0.18(3) 0.072(18) -0.025(17) -0.016(16) 0.033(19)
C42 0.14(2) 0.16(3) 0.13(3) -0.02(2) -0.04(2) 0.00(2)
C43 0.10(2) 0.26(3) 0.22(3) -0.03(3) 0.04(2) 0.01(2)
C44 0.187(14) 0.190(14) 0.189(14) 0.000(5) 0.047(6) -0.001(5)
C45 0.173(15) 0.170(14) 0.168(14) 0.000(5) 0.044(6) -0.003(5)
C46 0.25(2) 0.077(14) 0.081(15) -0.012(12) 0.046(17) -0.054(16)
C47 0.32(3) 0.100(19) 0.101(18) -0.030(16) 0.06(2) -0.07(2)
C48 0.34(4) 0.13(2) 0.074(16) -0.029(16) 0.08(2) -0.09(2)
C49 0.33(3) 0.093(16) 0.068(15) -0.023(12) 0.100(19) -0.073(19)
C50 0.28(3) 0.077(15) 0.060(14) -0.027(12) 0.078(18) -0.062(19)
C51 0.25(3) 0.083(17) 0.074(15) -0.007(13) 0.049(19) -0.060(18)
C52 0.22(4) 0.089(19) 0.16(3) -0.03(2) 0.10(3) 0.01(2)
C53 0.21(3) 0.068(13) 0.13(2) 0.031(14) 0.101(19) 0.039(16)
C54 0.18(2) 0.095(14) 0.116(17) 0.037(13) 0.107(16) 0.005(15)
C55 0.25(3) 0.083(14) 0.12(2) 0.026(16) 0.14(2) 0.01(2)
C56 0.29(3) 0.087(15) 0.10(2) 0.009(15) 0.14(2) 0.01(2)
C57 0.28(3) 0.056(12) 0.098(17) 0.001(12) 0.095(19) 0.024(16)
C58 0.24(3) 0.049(10) 0.090(17) 0.009(11) 0.121(18) 0.007(16)
C59 0.16(3) 0.074(15) 0.080(18) 0.002(13) -0.041(19) -0.017(16)
C60 0.151(14) 0.150(13) 0.150(14) 0.000(5) 0.041(6) 0.002(5)
C61 0.214(15) 0.217(15) 0.218(15) 0.002(5) 0.058(6) -0.001(5)
C62 0.223(18) 0.225(18) 0.222(18) -0.001(5) 0.058(7) 0.000(5)
C63 0.10(2) 0.14(2) 0.08(2) 0.015(17) 0.036(18) 0.057(19)
C64 0.09(2) 0.069(18) 0.024(13) 0.000 0.003(14) 0.000

loop_
_atom_type_symbol
_atom_type_description
_atom_type_scat_dispersion_real
_atom_type_scat_dispersion_imag
_atom_type_scat_source
C C 0.0033 0.0016 'International Tables Vol C Tables 4.2.6.8 and 6.1.1.4'
H H 0.0000 0.0000 'International Tables Vol C Tables 4.2.6.8 and 6.1.1.4'
N N 0.0061 0.0033 'International Tables Vol C Tables 4.2.6.8 and 6.1.1.4'
O O 0.0106 0.0060 'International Tables Vol C Tables 4.2.6.8 and 6.1.1.4'
Ho Ho -0.2175 4.6783 'International Tables Vol C Tables 4.2.6.8 and 6.1.1.4'
Cl Cl 0.1484 0.1585 'International Tables Vol C Tables 4.2.6.8 and 6.1.1.4'

loop_
_geom_angle_atom_site_label_1
_geom_angle_atom_site_label_2
_geom_angle_atom_site_label_3
_geom_angle
_geom_angle_site_symmetry_1
_geom_angle_site_symmetry_3
O14 Ho1 O1 87.9(5) . .
O14 Ho1 O5 105.3(5) . .
O1 Ho1 O5 129.9(4) . .
O14 Ho1 O12 87.6(5) . .
O1 Ho1 O12 71.4(3) . .
O5 Ho1 O12 154.4(4) . .
O14 Ho1 O13 70.4(5) . .
O1 Ho1 O13 153.6(4) . .
O5 Ho1 O13 72.3(4) . .
O12 Ho1 O13 92.2(4) . .
O14 Ho1 O7 140.7(4) . .
O1 Ho1 O7 111.8(4) . .
O5 Ho1 O7 88.1(4) . .
O12 Ho1 O7 68.7(4) . .
O13 Ho1 O7 79.3(4) . .
O14 Ho1 O2 142.2(4) . .
O1 Ho1 O2 64.1(4) . .
O5 Ho1 O2 78.3(4) . .
O12 Ho1 O2 105.1(3) . .
O13 Ho1 O2 142.0(5) . .
O7 Ho1 O2 76.1(4) . .
O14 Ho1 O6 76.3(5) . .
O1 Ho1 O6 74.5(4) . .
O5 Ho1 O6 62.9(5) . .
O12 Ho1 O6 142.6(5) . .
O13 Ho1 O6 113.0(4) . .
O7 Ho1 O6 140.5(5) . .
O2 Ho1 O6 72.2(4) . .
O14 Ho1 Ho1 35.3(4) . 6
O1 Ho1 Ho1 123.2(3) . 6
O5 Ho1 Ho1 80.1(3) . 6
O12 Ho1 Ho1 100.3(2) . 6
O13 Ho1 Ho1 37.8(3) . 6
O7 Ho1 Ho1 116.7(3) . 6
O2 Ho1 Ho1 154.4(3) . 6
O6 Ho1 Ho1 85.8(3) . 6
O14 Ho1 Ho4 94.9(4) . .
O1 Ho1 Ho4 166.5(2) . .
O5 Ho1 Ho4 36.6(3) . .
O12 Ho1 Ho4 121.9(3) . .
O13 Ho1 Ho4 37.3(3) . .
O7 Ho1 Ho4 73.9(3) . .
O2 Ho1 Ho4 107.1(3) . .
O6 Ho1 Ho4 93.3(4) . .
Ho1 Ho1 Ho4 60.191(15) 6 .
O14 Ho1 Ho3 82.0(4) . .
O1 Ho1 Ho3 35.0(2) . .
O5 Ho1 Ho3 164.2(3) . .
O12 Ho1 Ho3 37.0(3) . .
O13 Ho1 Ho3 123.5(3) . .
O7 Ho1 Ho3 95.1(3) . .
O2 Ho1 Ho3 87.4(3) . .
O6 Ho1 Ho3 106.4(4) . .
Ho1 Ho1 Ho3 111.958(17) 6 .
Ho4 Ho1 Ho3 158.54(3) . .
O14 Ho1 Ho2 120.4(4) . .
O1 Ho1 Ho2 82.8(3) . .
O5 Ho1 Ho2 125.3(3) . .
O12 Ho1 Ho2 33.9(3) . .
O13 Ho1 Ho2 95.0(3) . .
O7 Ho1 Ho2 37.4(3) . .
O2 Ho1 Ho2 82.6(2) . .
O6 Ho1 Ho2 151.5(3) . .
Ho1 Ho1 Ho2 121.508(16) 6 .
Ho4 Ho1 Ho2 106.91(3) . .
Ho3 Ho1 Ho2 58.305(17) . .
O12 Ho2 O12 92.8(5) . 2_657
O12 Ho2 O3 162.8(4) . 2_657
O12 Ho2 O3 70.9(4) 2_657 2_657
O12 Ho2 O3 70.9(4) . .
O12 Ho2 O3 162.8(4) 2_657 .
O3 Ho2 O3 125.7(6) 2_657 .
O12 Ho2 O7 80.3(4) . 2_657
O12 Ho2 O7 68.9(4) 2_657 2_657
O3 Ho2 O7 98.4(4) 2_657 2_657
O3 Ho2 O7 101.8(4) . 2_657
O12 Ho2 O7 68.9(4) . .
O12 Ho2 O7 80.3(4) 2_657 .
O3 Ho2 O7 101.8(4) 2_657 .
O3 Ho2 O7 98.4(4) . .
O7 Ho2 O7 134.8(5) 2_657 .
O12 Ho2 O4 131.0(4) . 2_657
O12 Ho2 O4 116.0(4) 2_657 2_657
O3 Ho2 O4 64.0(5) 2_657 2_657
O3 Ho2 O4 73.4(4) . 2_657
O7 Ho2 O4 75.3(4) 2_657 2_657
O7 Ho2 O4 149.7(4) . 2_657
O12 Ho2 O4 116.0(4) . .
O12 Ho2 O4 131.0(4) 2_657 .
O3 Ho2 O4 73.4(4) 2_657 .
O3 Ho2 O4 64.0(5) . .
O7 Ho2 O4 149.7(4) 2_657 .
O7 Ho2 O4 75.3(4) . .
O4 Ho2 O4 75.0(6) 2_657 .
O12 Ho2 Ho3 38.2(3) . .
O12 Ho2 Ho3 124.5(3) 2_657 .
O3 Ho2 Ho3 158.3(3) 2_657 .
O3 Ho2 Ho3 38.4(3) . .
O7 Ho2 Ho3 76.6(3) 2_657 .
O7 Ho2 Ho3 96.3(3) . .
O4 Ho2 Ho3 94.4(3) 2_657 .
O4 Ho2 Ho3 100.2(3) . .
O12 Ho2 Ho3 124.5(3) . 2_657
O12 Ho2 Ho3 38.2(3) 2_657 2_657
O3 Ho2 Ho3 38.4(3) 2_657 2_657
O3 Ho2 Ho3 158.3(3) . 2_657
O7 Ho2 Ho3 96.3(3) 2_657 2_657
O7 Ho2 Ho3 76.6(3) . 2_657
O4 Ho2 Ho3 100.2(3) 2_657 2_657
O4 Ho2 Ho3 94.4(3) . 2_657
Ho3 Ho2 Ho3 161.67(4) . 2_657
O12 Ho2 Ho1 34.5(3) . .
O12 Ho2 Ho1 95.9(2) 2_657 .
O3 Ho2 Ho1 138.6(3) 2_657 .
O3 Ho2 Ho1 74.1(3) . .
O7 Ho2 Ho1 113.5(3) 2_657 .
O7 Ho2 Ho1 36.8(3) . .
O4 Ho2 Ho1 147.5(3) 2_657 .
O4 Ho2 Ho1 89.2(3) . .
Ho3 Ho2 Ho1 60.098(19) . .
Ho3 Ho2 Ho1 109.39(2) 2_657 .
O12 Ho2 Ho1 95.9(2) . 2_657
O12 Ho2 Ho1 34.5(3) 2_657 2_657
O3 Ho2 Ho1 74.1(3) 2_657 2_657
O3 Ho2 Ho1 138.6(3) . 2_657
O7 Ho2 Ho1 36.8(3) 2_657 2_657
O7 Ho2 Ho1 113.5(3) . 2_657
O4 Ho2 Ho1 89.2(3) 2_657 2_657
O4 Ho2 Ho1 147.5(3) . 2_657
Ho3 Ho2 Ho1 109.39(2) . 2_657
Ho3 Ho2 Ho1 60.098(19) 2_657 2_657
Ho1 Ho2 Ho1 116.98(3) . 2_657
O10 Ho3 O9 91.0(6) . .
O10 Ho3 O1 93.7(6) . .
O9 Ho3 O1 146.6(5) . .
O10 Ho3 O12 76.9(5) . .
O9 Ho3 O12 78.1(4) . .
O1 Ho3 O12 70.9(4) . .
O10 Ho3 O3 145.4(6) . .
O9 Ho3 O3 79.4(4) . .
O1 Ho3 O3 78.1(4) . .
O12 Ho3 O3 68.7(4) . .
O10 Ho3 N3 141.5(7) . .
O9 Ho3 N3 86.7(5) . .
O1 Ho3 N3 108.9(5) . .
O12 Ho3 N3 139.3(5) . .
O3 Ho3 N3 71.6(6) . .
O10 Ho3 N1 85.9(7) . .
O9 Ho3 N1 142.9(6) . .
O1 Ho3 N1 70.5(6) . .
O12 Ho3 N1 136.2(5) . .
O3 Ho3 N1 121.3(6) . .
N3 Ho3 N1 73.7(6) . .
O10 Ho3 N2 72.6(7) . .
O9 Ho3 N2 77.2(6) . .
O1 Ho3 N2 135.5(6) . .
O12 Ho3 N2 140.0(5) . .
O3 Ho3 N2 135.2(6) . .
N3 Ho3 N2 69.5(7) . .
N1 Ho3 N2 66.5(7) . .
O10 Ho3 Ho2 109.3(5) . .
O9 Ho3 Ho2 61.5(4) . .
O1 Ho3 Ho2 85.8(3) . .
O12 Ho3 Ho2 36.8(2) . .
O3 Ho3 Ho2 37.3(3) . .
N3 Ho3 Ho2 103.1(5) . .
N1 Ho3 Ho2 152.9(5) . .
N2 Ho3 Ho2 138.6(5) . .
O10 Ho3 Ho1 79.4(5) . .
O9 Ho3 Ho1 114.4(3) . .
O1 Ho3 Ho1 35.2(3) . .
O12 Ho3 Ho1 36.4(2) . .
O3 Ho3 Ho1 74.8(3) . .
N3 Ho3 Ho1 135.8(5) . .
N1 Ho3 Ho1 101.3(5) . .
N2 Ho3 Ho1 150.0(5) . .
Ho2 Ho3 Ho1 61.60(2) . .
O8 Ho4 O8 107.3(8) . 6
O8 Ho4 O5 146.5(5) . 6
O8 Ho4 O5 80.1(5) 6 6
O8 Ho4 O5 80.1(5) . .
O8 Ho4 O5 146.5(5) 6 .
O5 Ho4 O5 77.4(6) 6 .
O8 Ho4 O13 77.5(4) . .
O8 Ho4 O13 77.5(4) 6 .
O5 Ho4 O13 72.3(4) 6 .
O5 Ho4 O13 72.3(4) . .
O8 Ho4 N5 76.4(6) . .
O8 Ho4 N5 76.4(6) 6 .
O5 Ho4 N5 136.2(5) 6 .
O5 Ho4 N5 136.2(5) . .
O13 Ho4 N5 135.2(10) . .
O8 Ho4 N4 139.4(6) . 6
O8 Ho4 N4 80.0(6) 6 6
O5 Ho4 N4 73.5(6) 6 6
O5 Ho4 N4 116.2(6) . 6
O13 Ho4 N4 141.6(5) . 6
N5 Ho4 N4 66.4(9) . 6
O8 Ho4 N4 80.0(6) . .
O8 Ho4 N4 139.4(6) 6 .
O5 Ho4 N4 116.2(6) 6 .
O5 Ho4 N4 73.5(6) . .
O13 Ho4 N4 141.6(5) . .
N5 Ho4 N4 66.4(9) . .
N4 Ho4 N4 70.8(9) 6 .
O8 Ho4 Ho1 114.9(3) . 6
O8 Ho4 Ho1 67.7(4) 6 6
O5 Ho4 Ho1 36.6(3) 6 6
O5 Ho4 Ho1 79.5(3) . 6
O13 Ho4 Ho1 37.4(2) . 6
N5 Ho4 Ho1 144.0(5) . 6
N4 Ho4 Ho1 104.9(5) 6 6
N4 Ho4 Ho1 146.5(5) . 6
O8 Ho4 Ho1 67.7(3) . .
O8 Ho4 Ho1 114.9(3) 6 .
O5 Ho4 Ho1 79.5(3) 6 .
O5 Ho4 Ho1 36.6(3) . .
O13 Ho4 Ho1 37.4(2) . .
N5 Ho4 Ho1 144.0(5) . .
N4 Ho4 Ho1 146.5(5) 6 .
N4 Ho4 Ho1 104.9(5) . .
Ho1 Ho4 Ho1 59.62(3) 6 .
O15 Ho5 O26 158.3(5) . .
O15 Ho5 O27 71.7(4) . .
O26 Ho5 O27 91.7(5) . .
O15 Ho5 O19 127.6(5) . 6_565
O26 Ho5 O19 71.6(5) . 6_565
O27 Ho5 O19 158.3(5) . 6_565
O15 Ho5 O21 102.1(5) . .
O26 Ho5 O21 83.7(5) . .
O27 Ho5 O21 68.0(4) . .
O19 Ho5 O21 95.6(5) 6_565 .
O15 Ho5 O24 94.9(5) . .
O26 Ho5 O24 68.2(5) . .
O27 Ho5 O24 81.3(6) . .
O19 Ho5 O24 104.3(6) 6_565 .
O21 Ho5 O24 137.6(5) . .
O15 Ho5 O16 63.9(5) . .
O26 Ho5 O16 137.3(5) . .
O27 Ho5 O16 113.2(4) . .
O19 Ho5 O16 74.0(5) 6_565 .
O21 Ho5 O16 75.3(4) . .
O24 Ho5 O16 146.0(5) . .
O15 Ho5 O20 75.6(5) . 6_565
O26 Ho5 O20 111.3(5) . 6_565
O27 Ho5 O20 137.9(5) . 6_565
O19 Ho5 O20 63.2(6) 6_565 6_565
O21 Ho5 O20 146.0(5) . 6_565
O24 Ho5 O20 75.8(6) . 6_565
O16 Ho5 O20 73.3(5) . 6_565
O15 Ho5 Ho7 36.2(3) . .
O26 Ho5 Ho7 123.3(4) . .
O27 Ho5 Ho7 38.5(3) . .
O19 Ho5 Ho7 162.9(4) 6_565 .
O21 Ho5 Ho7 94.5(3) . .
O24 Ho5 Ho7 76.9(4) . .
O16 Ho5 Ho7 95.4(3) . .
O20 Ho5 Ho7 101.2(5) 6_565 .
O15 Ho5 Ho8 163.2(3) . .
O26 Ho5 Ho8 38.1(4) . .
O27 Ho5 Ho8 123.2(3) . .
O19 Ho5 Ho8 36.2(4) 6_565 .
O21 Ho5 Ho8 79.2(3) . .
O24 Ho5 Ho8 95.2(4) . .
O16 Ho5 Ho8 100.7(3) . .
O20 Ho5 Ho8 93.9(4) 6_565 .
Ho7 Ho5 Ho8 160.45(4) . .
O15 Ho5 Ho6 76.7(3) . .
O26 Ho5 Ho6 97.9(4) . .
O27 Ho5 Ho6 35.0(3) . .
O19 Ho5 Ho6 131.5(4) 6_565 .
O21 Ho5 Ho6 35.9(3) . .
O24 Ho5 Ho6 115.6(5) . .
O16 Ho5 Ho6 86.5(3) . .
O20 Ho5 Ho6 150.8(3) 6_565 .
Ho7 Ho5 Ho6 59.18(2) . .
Ho8 Ho5 Ho6 110.68(3) . .
O15 Ho5 Ho5 131.4(3) . 6_565
O26 Ho5 Ho5 34.5(3) . 6_565
O27 Ho5 Ho5 96.5(3) . 6_565
O19 Ho5 Ho5 77.8(4) 6_565 6_565
O21 Ho5 Ho5 117.2(3) . 6_565
O24 Ho5 Ho5 36.6(4) . 6_565
O16 Ho5 Ho5 150.2(3) . 6_565
O20 Ho5 Ho5 85.7(3) 6_565 6_565
Ho7 Ho5 Ho5 109.46(2) . 6_565
Ho8 Ho5 Ho5 59.103(18) . 6_565
Ho6 Ho5 Ho5 119.98(2) . 6_565
O17 Ho6 O17 130.4(8) . 2_656
O17 Ho6 O27 154.3(5) . 2_656
O17 Ho6 O27 72.0(4) 2_656 2_656
O17 Ho6 O27 72.0(4) . .
O17 Ho6 O27 154.3(5) 2_656 .
O27 Ho6 O27 90.0(6) 2_656 .
O17 Ho6 O21 107.2(5) . .
O17 Ho6 O21 89.8(6) 2_656 .
O27 Ho6 O21 82.1(4) 2_656 .
O27 Ho6 O21 69.2(4) . .
O17 Ho6 O21 89.8(6) . 2_656
O17 Ho6 O21 107.2(5) 2_656 2_656
O27 Ho6 O21 69.2(4) 2_656 2_656
O27 Ho6 O21 82.1(4) . 2_656
O21 Ho6 O21 139.2(6) . 2_656
O17 Ho6 O18 65.2(7) . .
O17 Ho6 O18 74.8(5) 2_656 .
O27 Ho6 O18 140.3(5) 2_656 .
O27 Ho6 O18 112.4(5) . .
O21 Ho6 O18 76.6(5) . .
O21 Ho6 O18 143.1(5) 2_656 .
O17 Ho6 O18 74.8(5) . 2_656
O17 Ho6 O18 65.2(7) 2_656 2_656
O27 Ho6 O18 112.4(5) 2_656 2_656
O27 Ho6 O18 140.3(5) . 2_656
O21 Ho6 O18 143.1(5) . 2_656
O21 Ho6 O18 76.6(5) 2_656 2_656
O18 Ho6 O18 71.0(7) . 2_656
O17 Ho6 Ho7 165.3(4) . 2_656
O17 Ho6 Ho7 34.9(4) 2_656 2_656
O27 Ho6 Ho7 38.6(3) 2_656 2_656
O27 Ho6 Ho7 122.2(3) . 2_656
O21 Ho6 Ho7 77.4(3) . 2_656
O21 Ho6 Ho7 95.4(3) 2_656 2_656
O18 Ho6 Ho7 103.4(4) . 2_656
O18 Ho6 Ho7 93.1(4) 2_656 2_656
O17 Ho6 Ho7 34.9(4) . .
O17 Ho6 Ho7 165.3(4) 2_656 .
O27 Ho6 Ho7 122.2(3) 2_656 .
O27 Ho6 Ho7 38.6(3) . .
O21 Ho6 Ho7 95.4(3) . .
O21 Ho6 Ho7 77.4(3) 2_656 .
O18 Ho6 Ho7 93.1(4) . .
O18 Ho6 Ho7 103.4(4) 2_656 .
Ho7 Ho6 Ho7 159.71(5) 2_656 .
O17 Ho6 Ho5 126.3(5) . 2_656
O17 Ho6 Ho5 80.0(4) 2_656 2_656
O27 Ho6 Ho5 35.5(3) 2_656 2_656
O27 Ho6 Ho5 96.2(3) . 2_656
O21 Ho6 Ho5 117.1(3) . 2_656
O21 Ho6 Ho5 36.6(3) 2_656 2_656
O18 Ho6 Ho5 151.4(4) . 2_656
O18 Ho6 Ho5 86.3(3) 2_656 2_656
Ho7 Ho6 Ho5 59.51(2) 2_656 2_656
Ho7 Ho6 Ho5 109.35(3) . 2_656
O17 Ho6 Ho5 80.0(4) . .
O17 Ho6 Ho5 126.3(5) 2_656 .
O27 Ho6 Ho5 96.2(3) 2_656 .
O27 Ho6 Ho5 35.5(3) . .
O21 Ho6 Ho5 36.6(3) . .
O21 Ho6 Ho5 117.1(3) 2_656 .
O18 Ho6 Ho5 86.3(3) . .
O18 Ho6 Ho5 151.4(4) 2_656 .
Ho7 Ho6 Ho5 109.35(3) 2_656 .
Ho7 Ho6 Ho5 59.51(2) . .
Ho5 Ho6 Ho5 120.04(4) 2_656 .
O17 Ho7 O22 79.1(9) . 2_656
O17 Ho7 O25 145.2(6) . .
O22 Ho7 O25 105.2(9) 2_656 .
O17 Ho7 O15 78.0(6) . .
O22 Ho7 O15 143.6(6) 2_656 .
O25 Ho7 O15 79.4(6) . .
O17 Ho7 O27 71.4(5) . .
O22 Ho7 O27 75.1(5) 2_656 .
O25 Ho7 O27 76.4(5) . .
O15 Ho7 O27 71.0(4) . .
O17 Ho7 N6 115.7(6) . .
O22 Ho7 N6 143.4(7) 2_656 .
O25 Ho7 N6 81.8(6) . .
O15 Ho7 N6 72.7(6) . .
O27 Ho7 N6 140.3(5) . .
O17 Ho7 N8 73.0(8) . .
O22 Ho7 N8 80.2(9) 2_656 .
O25 Ho7 N8 141.7(8) . .
O15 Ho7 N8 118.9(8) . .
O27 Ho7 N8 139.7(7) . .
N6 Ho7 N8 73.6(8) . .
O17 Ho7 N7 136.4(9) . .
O22 Ho7 N7 78.7(9) 2_656 .
O25 Ho7 N7 77.2(9) . .
O15 Ho7 N7 136.3(8) . .
O27 Ho7 N7 136.0(7) . .
N6 Ho7 N7 67.8(8) . .
N8 Ho7 N7 66.5(10) . .
O17 Ho7 Ho6 35.9(4) . .
O22 Ho7 Ho6 66.3(6) 2_656 .
O25 Ho7 Ho6 113.4(4) . .
O15 Ho7 Ho6 78.6(3) . .
O27 Ho7 Ho6 37.0(3) . .
N6 Ho7 Ho6 144.4(5) . .
N8 Ho7 Ho6 103.6(7) . .
N7 Ho7 Ho6 144.9(7) . .
O17 Ho7 Ho5 82.2(4) . .
O22 Ho7 Ho5 112.4(5) 2_656 .
O25 Ho7 Ho5 64.0(4) . .
O15 Ho7 Ho5 36.4(3) . .
O27 Ho7 Ho5 37.5(3) . .
N6 Ho7 Ho5 102.9(5) . .
N8 Ho7 Ho5 149.7(7) . .
N7 Ho7 Ho5 141.2(8) . .
Ho6 Ho7 Ho5 61.31(2) . .
O19 Ho8 O19 76.2(8) 6_565 .
O19 Ho8 O23 142.6(7) 6_565 .
O19 Ho8 O23 76.9(8) . .
O19 Ho8 O23 76.9(8) 6_565 6_565
O19 Ho8 O23 142.6(7) . 6_565
O23 Ho8 O23 111.7(14) . 6_565
O19 Ho8 O26 71.4(5) 6_565 .
O19 Ho8 O26 71.4(5) . .
O23 Ho8 O26 75.7(5) . .
O23 Ho8 O26 75.7(5) 6_565 .
O19 Ho8 N9 71.3(9) 6_565 6_565
O19 Ho8 N9 114.1(10) . 6_565
O23 Ho8 N9 144.6(9) . 6_565
O23 Ho8 N9 80.7(10) 6_565 6_565
O26 Ho8 N9 139.3(7) . 6_565
O19 Ho8 N9 114.1(10) 6_565 .
O19 Ho8 N9 71.3(9) . .
O23 Ho8 N9 80.7(10) . .
O23 Ho8 N9 144.6(9) 6_565 .
O26 Ho8 N9 139.3(7) . .
N9 Ho8 N9 72.4(14) 6_565 .
O19 Ho8 N10 135.4(6) 6_565 .
O19 Ho8 N10 135.4(6) . .
O23 Ho8 N10 81.8(8) . .
O23 Ho8 N10 81.8(8) 6_565 .
O26 Ho8 N10 139.1(11) . .
N9 Ho8 N10 66.9(12) 6_565 .
N9 Ho8 N10 66.9(12) . .
O19 Ho8 Ho5 37.0(3) 6_565 .
O19 Ho8 Ho5 80.5(4) . .
O23 Ho8 Ho5 112.7(5) . .
O23 Ho8 Ho5 62.4(6) 6_565 .
O26 Ho8 Ho5 37.0(2) . .
N9 Ho8 Ho5 102.4(7) 6_565 .
N9 Ho8 Ho5 145.3(9) . .
N10 Ho8 Ho5 144.0(5) . .
O19 Ho8 Ho5 80.5(4) 6_565 6_565
O19 Ho8 Ho5 37.0(3) . 6_565
O23 Ho8 Ho5 62.4(6) . 6_565
O23 Ho8 Ho5 112.7(5) 6_565 6_565
O26 Ho8 Ho5 37.0(2) . 6_565
N9 Ho8 Ho5 145.3(9) 6_565 6_565
N9 Ho8 Ho5 102.4(7) . 6_565
N10 Ho8 Ho5 144.0(5) . 6_565
Ho5 Ho8 Ho5 61.79(4) . 6_565
O29 Cl1 O28 116(3) . .
O29 Cl1 O31 110.7(19) . .
O28 Cl1 O31 109(2) . .
O29 Cl1 O30 106(2) . .
O28 Cl1 O30 106(2) . .
O31 Cl1 O30 108.5(15) . .
C8 N1 C9 115(2) . .
C8 N1 Ho3 120.9(18) . .
C9 N1 Ho3 121.3(17) . .
C10 N2 C11 123(2) . .
C10 N2 Ho3 111.3(15) . .
C11 N2 Ho3 105.5(19) . .
C13 N3 C12 114(2) . .
C13 N3 Ho3 126.2(16) . .
C12 N3 Ho3 115.4(16) . .
C28 N4 C29 123(3) . .
C28 N4 Ho4 120(2) . .
C29 N4 Ho4 116.7(18) . .
C30 N5 C30 114(3) 6 .
C30 N5 Ho4 114(2) 6 .
C30 N5 Ho4 114(2) . .
C40 N6 C41 112(2) . .
C40 N6 Ho7 124.1(19) . .
C41 N6 Ho7 120.8(15) . .
C42 N7 C43 121(3) . .
C42 N7 Ho7 101.3(14) . .
C43 N7 Ho7 108(2) . .
C45 N8 C44 122(3) . .
C45 N8 Ho7 118(3) . .
C44 N8 Ho7 120(2) . .
C60 N9 C61 129(4) . .
C60 N9 Ho8 121(3) . .
C61 N9 Ho8 108(3) . .
C62 N10 C62 123(7) . 6_565
C62 N10 Ho8 107(4) . .
C62 N10 Ho8 107(4) 6_565 .
C1 O1 Ho3 116.7(12) . .
C1 O1 Ho1 125.1(13) . .
Ho3 O1 Ho1 109.9(4) . .
C2 O2 C7 118.2(14) . .
C2 O2 Ho1 116.3(11) . .
C7 O2 Ho1 124.3(10) . .
C19 O3 Ho2 124.5(14) . .
C19 O3 Ho3 130.9(14) . .
Ho2 O3 Ho3 104.3(4) . .
C18 O4 C20 117.2(15) . .
C18 O4 Ho2 116.1(12) . .
C20 O4 Ho2 126.1(12) . .
C21 O5 Ho1 124.1(11) . .
C21 O5 Ho4 127.6(10) . .
Ho1 O5 Ho4 106.8(4) . .
C26 O6 C27 116.5(16) . .
C26 O6 Ho1 114.4(12) . .
C27 O6 Ho1 126.7(15) . .
C31 O7 Ho1 129.1(11) . .
C31 O7 Ho2 119.6(10) . .
Ho1 O7 Ho2 105.8(5) . .
C31 O8 Ho4 146.1(12) . .
C31 O9 Ho3 136.6(11) 2_657 .
C32 O10 Ho3 143.0(18) . .
Ho2 O12 Ho1 111.6(4) . .
Ho2 O12 Ho3 105.0(4) . .
Ho1 O12 Ho3 106.6(4) . .
Ho4 O13 Ho1 105.3(4) . 6
Ho4 O13 Ho1 105.3(4) . .
Ho1 O13 Ho1 104.3(6) 6 .
Ho1 O14 Ho1 109.4(8) . 6
C33 O15 Ho7 129.5(12) . .
C33 O15 Ho5 122.2(12) . .
Ho7 O15 Ho5 107.4(5) . .
C34 O16 C39 116.8(18) . .
C34 O16 Ho5 114.9(13) . .
C39 O16 Ho5 125.8(15) . .
C51 O17 Ho7 126.1(13) . .
C51 O17 Ho6 121.9(15) . .
Ho7 O17 Ho6 109.2(6) . .
C50 O18 C52 115.9(19) . .
C50 O18 Ho6 114.3(14) . .
C52 O18 Ho6 128.7(16) . .
C53 O19 Ho8 125.4(17) . .
C53 O19 Ho5 125.9(19) . 6_565
Ho8 O19 Ho5 106.7(5) . 6_565
C59 O20 C58 123(2) . .
C59 O20 Ho5 123.8(17) . 6_565
C58 O20 Ho5 112.2(17) . 6_565
C63 O21 Ho6 123.2(15) . .
C63 O21 Ho5 122.2(16) . .
Ho6 O21 Ho5 107.5(5) . .
C63 O22 Ho7 146(2) . 2_656
C63 O23 Ho8 146.6(18) 6_565 .
C64 O24 Ho5 123.5(6) . 6_565
C64 O24 Ho5 123.5(6) . .
Ho5 O24 Ho5 106.7(8) 6_565 .
C64 O25 Ho7 146.7(17) . .
Ho5 O26 Ho5 111.0(7) . 6_565
Ho5 O26 Ho8 104.9(4) . .
Ho5 O26 Ho8 104.9(4) 6_565 .
Ho6 O27 Ho5 109.5(4) . .
Ho6 O27 Ho7 104.4(4) . .
Ho5 O27 Ho7 104.0(5) . .
O1 C1 C6 125(2) . .
O1 C1 C2 114.9(18) . .
C6 C1 C2 120(2) . .
O2 C2 C3 125(2) . .
O2 C2 C1 115.1(15) . .
C3 C2 C1 120(2) . .
C4 C3 C2 121(3) . .
C5 C4 C3 119(2) . .
C4 C5 C6 125(3) . .
C8 C6 C1 123(2) . .
C8 C6 C5 121(2) . .
C1 C6 C5 115(3) . .
N1 C8 C6 125(2) . .
N1 C9 C10 112(2) . .
N2 C10 C9 112(2) . .
C12 C11 N2 112(3) . .
C11 C12 N3 104(3) . .
N3 C13 C14 127(2) . .
C19 C14 C15 123(3) . .
C19 C14 C13 125(2) . .
C15 C14 C13 112(2) . .
C14 C15 C16 115(2) . .
C17 C16 C15 123(2) . .
C18 C17 C16 116(3) . .
C17 C18 C19 125(2) . .
C17 C18 O4 122(2) . .
C19 C18 O4 113.1(15) . .
O3 C19 C14 124(2) . .
O3 C19 C18 118.8(19) . .
C14 C19 C18 117.3(19) . .
O5 C21 C22 123.9(12) . .
O5 C21 C26 116.1(12) . .
C22 C21 C26 120.0 . .
C23 C22 C21 120.0 . .
C23 C22 C28 121.0(14) . .
C21 C22 C28 119.0(14) . .
C22 C23 C24 120.0 . .
C25 C24 C23 120.0 . .
C24 C25 C26 120.0 . .
O6 C26 C25 124.3(12) . .
O6 C26 C21 115.6(12) . .
C25 C26 C21 120.0 . .
N4 C28 C22 138(3) . .
N4 C29 C30 111(2) . .
N5 C30 C29 113(3) . .
O8 C31 O9 125(2) . 2_657
O8 C31 O7 120.7(15) . .
O9 C31 O7 115(2) 2_657 .
O10 C32 O10 120(3) 6 .
O10 C32 O11 117.3(16) 6 .
O10 C32 O11 117.3(17) . .
O15 C33 C34 117(2) . .
O15 C33 C38 120(2) . .
C34 C33 C38 123(2) . .
O16 C34 C35 125(2) . .
O16 C34 C33 115.0(18) . .
C35 C34 C33 120(3) . .
C36 C35 C34 121(3) . .
C35 C36 C37 120(2) . .
C36 C37 C38 121(3) . .
C40 C38 C37 122(3) . .
C40 C38 C33 123(2) . .
C37 C38 C33 114(3) . .
N6 C40 C38 131(3) . .
C42 C41 N6 98(2) . .
C41 C42 N7 127(3) . .
C44 C43 N7 120(4) . .
C43 C44 N8 109(3) . .
N8 C45 C46 141(4) . .
C45 C46 C47 126(2) . .
C45 C46 C51 114(2) . .
C47 C46 C51 120.0 . .
C46 C47 C48 120.0 . .
C49 C48 C47 120.0 . .
C48 C49 C50 120.0 . .
O18 C50 C49 123.5(17) . .
O18 C50 C51 116.4(17) . .
C49 C50 C51 120.0 . .
C50 C51 C46 120.0 . .
C50 C51 O17 116.0(18) . .
C46 C51 O17 123.9(18) . .
C58 C53 O19 116(3) . .
C58 C53 C54 121(3) . .
O19 C53 C54 123(4) . .
C60 C54 C55 124(4) . .
C60 C54 C53 121(4) . .
C55 C54 C53 113(4) . .
C56 C55 C54 125(3) . .
C55 C56 C57 121(3) . .
C56 C57 C58 118(4) . .
C53 C58 C57 122(3) . .
C53 C58 O20 118(2) . .
C57 C58 O20 119(4) . .
N9 C60 C54 132(4) . .
C62 C61 N9 120(5) . .
N10 C62 C61 121(6) . .
O22 C63 O23 114(3) . 6_565
O22 C63 O21 126(3) . .
O23 C63 O21 119(3) 6_565 .
O25 C64 O25 123(3) . 6_565
O25 C64 O24 118.6(16) . .
O25 C64 O24 118.6(16) 6_565 .

loop_
_geom_bond_atom_site_label_1
_geom_bond_atom_site_label_2
_geom_bond_distance
_geom_bond_site_symmetry_2
Ho1 O14 2.268(11) .
Ho1 O1 2.296(12) .
Ho1 O5 2.317(13) .
Ho1 O12 2.321(10) .
Ho1 O13 2.343(10) .
Ho1 O7 2.371(12) .
Ho1 O2 2.494(11) .
Ho1 O6 2.582(12) .
Ho1 Ho1 3.7001(14) 6
Ho1 Ho4 3.7216(14) .
Ho1 Ho3 3.7507(12) .
Ho1 Ho2 3.8058(9) .
Ho2 O12 2.281(10) .
Ho2 O12 2.281(10) 2_657
Ho2 O3 2.304(13) 2_657
Ho2 O3 2.304(12) .
Ho2 O7 2.401(11) 2_657
Ho2 O7 2.401(11) .
Ho2 O4 2.535(11) 2_657
Ho2 O4 2.535(11) .
Ho2 Ho3 3.6813(9) .
Ho2 Ho3 3.6813(9) 2_657
Ho2 Ho1 3.8058(9) 2_657
Ho3 O10 2.196(18) .
Ho3 O9 2.237(11) .
Ho3 O1 2.286(11) .
Ho3 O12 2.358(11) .
Ho3 O3 2.359(13) .
Ho3 N3 2.487(17) .
Ho3 N1 2.494(19) .
Ho3 N2 2.506(18) .
Ho4 O8 2.287(13) .
Ho4 O8 2.287(13) 6
Ho4 O5 2.320(13) 6
Ho4 O5 2.320(13) .
Ho4 O13 2.340(14) .
Ho4 N5 2.43(4) .
Ho4 N4 2.53(2) 6
Ho4 N4 2.53(2) .
Ho4 Ho1 3.7216(14) 6
Ho5 O15 2.307(13) .
Ho5 O26 2.312(10) .
Ho5 O27 2.327(11) .
Ho5 O19 2.334(14) 6_565
Ho5 O21 2.359(13) .
Ho5 O24 2.375(12) .
Ho5 O16 2.530(13) .
Ho5 O20 2.533(14) 6_565
Ho5 Ho7 3.7086(13) .
Ho5 Ho8 3.7117(16) .
Ho5 Ho6 3.7756(11) .
Ho5 Ho5 3.8118(18) 6_565
Ho6 O17 2.293(15) .
Ho6 O17 2.293(15) 2_656
Ho6 O27 2.297(12) 2_656
Ho6 O27 2.297(12) .
Ho6 O21 2.323(13) .
Ho6 O21 2.323(13) 2_656
Ho6 O18 2.543(15) .
Ho6 O18 2.543(15) 2_656
Ho6 Ho7 3.6960(11) 2_656
Ho6 Ho7 3.6960(11) .
Ho6 Ho5 3.7756(11) 2_656
Ho7 O17 2.242(16) .
Ho7 O22 2.248(17) 2_656
Ho7 O25 2.267(16) .
Ho7 O15 2.295(12) .
Ho7 O27 2.380(11) .
Ho7 N6 2.423(19) .
Ho7 N8 2.446(16) .
Ho7 N7 2.494(16) .
Ho8 O19 2.291(16) 6_565
Ho8 O19 2.291(16) .
Ho8 O23 2.31(3) .
Ho8 O23 2.31(3) 6_565
Ho8 O26 2.370(15) .
Ho8 N9 2.52(3) 6_565
Ho8 N9 2.52(3) .
Ho8 N10 2.64(5) .
Ho8 Ho5 3.7117(16) 6_565
Cl1 O29 1.25(2) .
Cl1 O28 1.35(3) .
Cl1 O31 1.38(2) .
Cl1 O30 1.400(19) .
N1 C8 1.28(3) .
N1 C9 1.41(3) .
N2 C10 1.50(3) .
N2 C11 1.52(3) .
N3 C13 1.25(3) .
N3 C12 1.50(4) .
N4 C28 1.18(3) .
N4 C29 1.41(3) .
N5 C30 1.40(4) 6
N5 C30 1.40(4) .
N6 C40 1.25(3) .
N6 C41 1.48(3) .
N7 C42 1.40(4) .
N7 C43 1.468(19) .
N8 C45 1.278(18) .
N8 C44 1.469(19) .
N9 C60 1.27(4) .
N9 C61 1.464(19) .
N10 C62 1.21(5) .
N10 C62 1.21(5) 6_565
O1 C1 1.32(2) .
O2 C2 1.36(2) .
O2 C7 1.45(2) .
O3 C19 1.33(2) .
O4 C18 1.40(2) .
O4 C20 1.42(3) .
O5 C21 1.338(14) .
O6 C26 1.36(2) .
O6 C27 1.40(3) .
O7 C31 1.35(2) .
O8 C31 1.19(2) .
O9 C31 1.262(19) 2_657
O10 C32 1.28(2) .
O11 C32 1.48(4) .
O13 Ho1 2.343(10) 6
O14 Ho1 2.268(11) 6
O15 C33 1.34(2) .
O16 C34 1.35(3) .
O16 C39 1.45(3) .
O17 C51 1.395(19) .
O18 C50 1.37(2) .
O18 C52 1.46(3) .
O19 C53 1.31(3) .
O19 Ho5 2.334(14) 6_565
O20 C59 1.39(3) .
O20 C58 1.46(3) .
O20 Ho5 2.533(14) 6_565
O21 C63 1.32(3) .
O22 C63 1.26(3) .
O22 Ho7 2.248(17) 2_656
O23 C63 1.29(3) 6_565
O24 C64 1.34(3) .
O24 Ho5 2.375(12) 6_565
O25 C64 1.24(2) .
O26 Ho5 2.312(10) 6_565
O1W O1W' 1.27(7) .
C1 C6 1.37(3) .
C1 C2 1.41(3) .
C2 C3 1.40(2) .
C3 C4 1.36(3) .
C4 C5 1.32(4) .
C5 C6 1.44(3) .
C6 C8 1.37(3) .
C9 C10 1.54(4) .
C11 C12 1.46(5) .
C13 C14 1.44(4) .
C14 C19 1.37(3) .
C14 C15 1.38(3) .
C15 C16 1.41(4) .
C16 C17 1.40(4) .
C17 C18 1.34(3) .
C18 C19 1.38(3) .
C21 C22 1.3900 .
C21 C26 1.3900 .
C22 C23 1.3900 .
C22 C28 1.46(4) .
C23 C24 1.3900 .
C24 C25 1.3900 .
C25 C26 1.3900 .
C29 C30 1.48(4) .
C31 O9 1.262(19) 2_657
C32 O10 1.28(2) 6
C33 C34 1.39(3) .
C33 C38 1.45(3) .
C34 C35 1.38(3) .
C35 C36 1.38(4) .
C36 C37 1.44(4) .
C37 C38 1.44(3) .
C38 C40 1.36(4) .
C41 C42 1.358(18) .
C43 C44 1.352(19) .
C45 C46 1.378(18) .
C46 C47 1.3900 .
C46 C51 1.3900 .
C47 C48 1.3900 .
C48 C49 1.3900 .
C49 C50 1.3900 .
C50 C51 1.3900 .
C53 C58 1.29(4) .
C53 C54 1.44(4) .
C54 C60 1.27(5) .
C54 C55 1.40(4) .
C55 C56 1.30(5) .
C56 C57 1.33(5) .
C57 C58 1.40(4) .
C61 C62 1.341(19) .
C63 O23 1.29(3) 6_565
C64 O25 1.24(2) 6_565

loop_
_platon_squeeze_void_nr
_platon_squeeze_void_average_x
_platon_squeeze_void_average_y
_platon_squeeze_void_average_z
_platon_squeeze_void_volume
_platon_squeeze_void_count_electrons
_platon_squeeze_void_content
1 -0.001 -0.088 0.003 3902 1776 ' '
